data_2201821
loop_
_publ_author_name
'Jones, Peter G.'
'Lozano, Virginia'

_publ_section_title
;
 Tribromoacetic acid
;
_journal_issue 5
_journal_name_full 'Acta Crystallographica Section E'
_journal_page_first o619
_journal_page_last o621
_journal_paper_doi 10.1107/S1600536803007268
_journal_volume 59
_journal_year 2003
_chemical_formula_iupac 'C2 H Br3 O2'
_chemical_formula_moiety 'C2 H Br3 O2'
_chemical_formula_sum 'C2 H Br3 O2'
_chemical_formula_weight 296.76
_chemical_name_systematic
;
Tribromoacetic acid
;
_space_group_IT_number 15
_symmetry_cell_setting monoclinic
_symmetry_space_group_name_Hall '-C 2yc'
_symmetry_space_group_name_H-M 'C 1 2/c 1'
_atom_sites_solution_hydrogens geom
_atom_sites_solution_primary direct
_atom_sites_solution_secondary difmap
_audit_creation_method SHELXL-97
_cell_angle_alpha 90.00
_cell_angle_beta 103.132(4)
_cell_angle_gamma 90.00
_cell_formula_units_Z 8
_cell_length_a 11.1679(12)
_cell_length_b 5.7966(6)
_cell_length_c 19.821(2)
_cell_measurement_reflns_used 4624
_cell_measurement_temperature 133(2)
_cell_measurement_theta_max 30.5
_cell_measurement_theta_min 3.8
_cell_volume 1249.6(2)
_computing_cell_refinement 'SAINT (Bruker, 1998)'
_computing_data_collection 'SMART (Bruker, 1998)'
_computing_data_reduction SAINT
_computing_molecular_graphics 'XP (Siemens, 1994)'
_computing_publication_material SHELXL97
_computing_structure_refinement 'SHELXL97 (Sheldrick, 1997)'
_computing_structure_solution 'SHELXS97 (Sheldrick, 1990)'
_diffrn_ambient_temperature 133(2)
_diffrn_detector_area_resol_mean 8.192
_diffrn_measured_fraction_theta_full 0.998
_diffrn_measured_fraction_theta_max 0.998
_diffrn_measurement_device_type 'Bruker SMART 1000 CCD'
_diffrn_measurement_method '\w and \f'
_diffrn_radiation_monochromator graphite
_diffrn_radiation_source 'fine-focus sealed tube'
_diffrn_radiation_type MoK\a
_diffrn_radiation_wavelength 0.71073
_diffrn_reflns_av_R_equivalents 0.0365
_diffrn_reflns_av_sigmaI/netI 0.0246
_diffrn_reflns_limit_h_max 15
_diffrn_reflns_limit_h_min -15
_diffrn_reflns_limit_k_max 8
_diffrn_reflns_limit_k_min -8
_diffrn_reflns_limit_l_max 27
_diffrn_reflns_limit_l_min -27
_diffrn_reflns_number 9331
_diffrn_reflns_theta_full 30.00
_diffrn_reflns_theta_max 30.02
_diffrn_reflns_theta_min 2.11
_diffrn_standards_decay_% 0
_diffrn_standards_interval_count 0
_diffrn_standards_interval_time 0
_diffrn_standards_number 0
_exptl_absorpt_coefficient_mu 19.263
_exptl_absorpt_correction_T_max 0.564
_exptl_absorpt_correction_T_min 0.268
_exptl_absorpt_correction_type multi-scan
_exptl_absorpt_process_details '(SADABS; Bruker, 1998)'
_exptl_crystal_colour colourless
_exptl_crystal_density_diffrn 3.155
_exptl_crystal_density_method 'not measured'
_exptl_crystal_description tablet
_exptl_crystal_F_000 1072
_exptl_crystal_size_max 0.15
_exptl_crystal_size_mid 0.13
_exptl_crystal_size_min 0.04
_refine_diff_density_max 0.611
_refine_diff_density_min -0.803
_refine_ls_extinction_method none
_refine_ls_goodness_of_fit_ref 1.000
_refine_ls_hydrogen_treatment refall
_refine_ls_matrix_type full
_refine_ls_number_parameters 68
_refine_ls_number_reflns 1823
_refine_ls_number_restraints 0
_refine_ls_restrained_S_all 1.000
_refine_ls_R_factor_all 0.0272
_refine_ls_R_factor_gt 0.0224
_refine_ls_shift/su_max 0.001
_refine_ls_shift/su_mean 0.000
_refine_ls_structure_factor_coef Fsqd
_refine_ls_weighting_details 'calc w = 1/[\s^2^(Fo^2^)+(0.031P)^2^] where P = (Fo^2^+2Fc^2^)/3'
_refine_ls_weighting_scheme calc
_refine_ls_wR_factor_gt 0.0518
_refine_ls_wR_factor_ref 0.0527
_reflns_number_gt 1577
_reflns_number_total 1823
_reflns_threshold_expression I>2\s(I)
_cod_data_source_file bt6261.cif
_cod_data_source_block I
_cod_depositor_comments
;
The following automatic conversions were performed:
'_geom_bond_publ_flag' value 'Y' changed to 'y' according to
'/home/saulius/struct/CIF-dictionaries/cif_core.dic' dictionary named
'cif_core.dic' version 2.4.1 from 2010-06-29 (6 times).

Automatic conversion script
Id: cif_fix_enum 1527 2010-12-29 10:47:43Z saulius 

The following automatic conversions were performed:

'_geom_bond_publ_flag' value 'Y' changed to 'y' according to
/home/saulius/struct/CIF-dictionaries/cif_core.dic dictionary named
'cif_core.dic' version 2.4.1 from 2010-06-29 (6
times).

'_geom_angle_publ_flag' value 'Y' changed to 'y' according
to /home/saulius/struct/CIF-dictionaries/cif_core.dic dictionary
named 'cif_core.dic' version 2.4.1 from 2010-06-29 (9 times).

Automatic conversion script
Id: cif_fix_values 1715 2011-07-08 13:25:40Z adriana 
;
_cod_original_sg_symbol_H-M 'C 2/c'
_cod_database_code 2201821
_cod_database_fobs_code 2201821

loop_
_symmetry_equiv_pos_as_xyz
'x, y, z'
'-x, y, -z+1/2'
'x+1/2, y+1/2, z'
'-x+1/2, y+1/2, -z+1/2'
'-x, -y, -z'
'x, -y, z-1/2'
'-x+1/2, -y+1/2, -z'
'x+1/2, -y+1/2, z-1/2'

loop_
_atom_site_label
_atom_site_fract_x
_atom_site_fract_y
_atom_site_fract_z
_atom_site_U_iso_or_equiv
_atom_site_adp_type
_atom_site_calc_flag
_atom_site_refinement_flags
_atom_site_occupancy
_atom_site_disorder_assembly
_atom_site_disorder_group
_atom_site_type_symbol
Br1 -0.24614(2) 0.57970(4) 0.389915(13) 0.01850(7) Uani d . 1 . . Br
Br2 0.02550(3) 0.62438(5) 0.369499(15) 0.02254(8) Uani d . 1 . . Br
Br3 -0.14928(3) 0.22989(5) 0.291161(13) 0.02456(8) Uani d . 1 . . Br
O1 -0.14986(18) 0.1241(4) 0.45092(11) 0.0219(4) Uani d . 1 . . O
H01 -0.134(4) 0.014(7) 0.472(2) 0.046(13) Uiso d . 1 . . H
O2 0.04944(17) 0.2079(3) 0.45893(10) 0.0213(4) Uani d . 1 . . O
C1 -0.1044(2) 0.4116(4) 0.37556(12) 0.0148(5) Uani d . 1 . . C
C2 -0.0599(2) 0.2358(4) 0.43403(12) 0.0155(5) Uani d . 1 . . C

loop_
_atom_site_aniso_label
_atom_site_aniso_U_11
_atom_site_aniso_U_22
_atom_site_aniso_U_33
_atom_site_aniso_U_12
_atom_site_aniso_U_13
_atom_site_aniso_U_23
Br1 0.01605(13) 0.01810(13) 0.02177(13) 0.00315(9) 0.00519(10) 0.00137(9)
Br2 0.01902(15) 0.02053(14) 0.02938(15) -0.00299(9) 0.00825(11) 0.00536(10)
Br3 0.03220(17) 0.02463(15) 0.01537(13) 0.00207(11) 0.00232(11) -0.00475(10)
O1 0.0154(10) 0.0233(11) 0.0261(10) -0.0013(8) 0.0029(8) 0.0101(8)
O2 0.0155(10) 0.0257(10) 0.0226(9) 0.0015(8) 0.0042(8) 0.0081(8)
C1 0.0143(12) 0.0155(12) 0.0146(11) 0.0000(9) 0.0033(9) 0.0010(9)
C2 0.0185(13) 0.0161(12) 0.0123(11) 0.0000(9) 0.0041(9) -0.0010(9)

loop_
_atom_type_symbol
_atom_type_description
_atom_type_scat_dispersion_real
_atom_type_scat_dispersion_imag
_atom_type_scat_source
C C 0.0033 0.0016 'International Tables Vol C Tables 4.2.6.8 and 6.1.1.4'
H H 0.0000 0.0000 'International Tables Vol C Tables 4.2.6.8 and 6.1.1.4'
O O 0.0106 0.0060 'International Tables Vol C Tables 4.2.6.8 and 6.1.1.4'
Br Br -0.2901 2.4595 'International Tables Vol C Tables 4.2.6.8 and 6.1.1.4'

loop_
_geom_angle_atom_site_label_1
_geom_angle_atom_site_label_2
_geom_angle_atom_site_label_3
_geom_angle
_geom_angle_publ_flag
C2 C1 Br2 110.56(17) y
C2 C1 Br1 111.01(17) y
Br2 C1 Br1 109.85(12) y
C2 C1 Br3 105.38(16) y
Br2 C1 Br3 110.08(12) y
Br1 C1 Br3 109.90(12) y
O2 C2 O1 126.2(2) y
O2 C2 C1 121.0(2) y
O1 C2 C1 112.7(2) y
C2 O1 H01 118(3) ?

loop_
_geom_bond_atom_site_label_1
_geom_bond_atom_site_label_2
_geom_bond_site_symmetry_2
_geom_bond_distance
_geom_bond_publ_flag
Br1 C1 . 1.934(2) y
Br2 C1 . 1.929(3) y
Br3 C1 . 1.944(2) y
O1 C2 . 1.302(3) y
O2 C2 . 1.219(3) y
C1 C2 . 1.539(3) y
O1 H01 . 0.76(4) ?

loop_
_geom_hbond_atom_site_label_D
_geom_hbond_atom_site_label_H
_geom_hbond_atom_site_label_A
_geom_hbond_site_symmetry_A
_geom_hbond_distance_DH
_geom_hbond_distance_HA
_geom_hbond_distance_DA
_geom_hbond_angle_DHA
O1 H01 O2 5_556 0.76(4) 1.95(4) 2.691(3) 162(4)

loop_
_geom_torsion_atom_site_label_1
_geom_torsion_atom_site_label_2
_geom_torsion_atom_site_label_3
_geom_torsion_atom_site_label_4
_geom_torsion
_geom_torsion_publ_flag
Br2 C1 C2 O2 -16.4(3) y
Br1 C1 C2 O2 -138.6(2) ?
Br3 C1 C2 O2 102.5(2) ?
Br2 C1 C2 O1 165.00(18) ?
Br1 C1 C2 O1 42.8(3) ?
Br3 C1 C2 O1 -76.1(2) ?

loop_
_cod_related_entry_id
_cod_related_entry_database
_cod_related_entry_code
1 ChemSpider 6175
